data_2000592
loop_
_publ_author_name
'Pang, L.'
'Hynes, R. C.'
'Whitehead, M. A.'

_publ_section_title
;
 Structure of the clathrate compound
 tris(2,4-pentanedionato)iron(III)-<i>trans</i>-1,2-dichloroethene
 (1/1)
;
_journal_issue 9
_journal_name_full 'Acta Crystallographica Section C'
_journal_page_first 1594
_journal_page_last 1597
_journal_paper_doi 10.1107/S0108270192001331
_journal_volume 48
_journal_year 1992
_chemical_formula_sum 'C17 H23 Cl2 Fe O6'
_chemical_formula_weight 450.12
_space_group_crystal_system orthorhombic
_space_group_IT_number 29
_space_group_name_Hall 'P -2ac 2a'
_space_group_name_H-M_alt 'P 21 c a'
_cell_angle_alpha 90
_cell_angle_beta 90
_cell_angle_gamma 90
_cell_formula_units_Z 4
_cell_length_a 7.844(2)
_cell_length_b 10.244(19)
_cell_length_c 26.550(5)
_cell_volume 2133(4)
_diffrn_radiation_type Mo
_diffrn_radiation_wavelength 0.70930
_exptl_absorpt_coefficient_mu 0.98
_exptl_crystal_density_diffrn 1.37
_exptl_crystal_density_meas 1.401
_exptl_crystal_F_000 931.89
_cod_data_source_file br0016.cif
_cod_data_source_block br0016a
_cod_depositor_comments
;
 Adding the atomic displacement parameter values after consulting the original
 publication.

 Antanas Vaitkus,
 2018-01-31
;
_cod_original_cell_volume 2133.5(8)
_cod_original_formula_sum 'C17 H23 Cl2 Fe1 O6'
_cod_database_code 2000592

loop_
_space_group_symop_id
_space_group_symop_operation_xyz
1 x,y,z
2 x+1/2,y,-z+1/2
3 x+1/2,-y,-z
4 x,-y,z+1/2

loop_
_atom_site_label
_atom_site_fract_x
_atom_site_fract_y
_atom_site_fract_z
_atom_site_B_iso_or_equiv
Fe .39468 .38940(17) .12619(6) 2.94(8)
O(1) .3003(13) .2523(8) .1719(3) 3.9(4)
O(2) .4286(15) .5017(8) .1863(3) 4.4(5)
O(3) .4768(11) .5315(9) .0824(3) 4.2(5)
O(4) .1590(12) .4584(8) .1139(4) 4.3(5)
O(5) .3539(10) .2642(8) .0686(3) 3.4(4)
O(6) .6298(11) .3194(8) .1298(3) 3.8(4)
C(1) .2598(18) .2659(14) .2192(5) 4.1(7)
C(2) .1751(19) .1466(13) .2456(9) 5.2(9)
C(3) .290(2) .3740(13) .2486(5) 5.2(8)
C(4) .381(3) .4858(11) .2322(4) 4.4(7)
C(5) .420(3) .5910(12) .2681(5) 5.0(8)
C(6) .394(3) .6057(12) .0525(4) 3.8(7)
C(7) .503(2) .6970(15) .0197(5) 5.2(8)
C(8) .2238(19) .6070(14) .0482(4) 4.0(7)
C(9) .1093(19) .5470(14) .0802(5) 4.1(7)
C(10) -.081(2) .5620(14) .0780(5) 4.9(8)
C(11) .4513(18) .1767(11) .0525(5) 3.6(7)
C(12) .382(3) .0876(14) .0124(5) 6.4(10)
C(13) .6134(19) .1525(13) .0699(5) 4.1(7)
C(14) .6962(18) .2270(13) .1068(5) 3.4(6)
C(15) .885(3) .1939(12) .1213(5) 4.5(8)
C(16) .465(3) .8199(15) .1535(6) 8.9(15)
C(17) .349(3) .9095(16) .1484(6) 7.4(11)
Cl(1) .6669(8) .8663(5) .1581(2) 9.9(4)
Cl(2) .1285(9) .8664(6) .1462(3) 12.1(5)
H(2A) .256 .109 .275 ?
H(2B) .047 .170 .260 ?
H(2C) .164 .070 .218 ?
H(3) .236 .377 .286 ?
H(5A) .310 .635 .283 ?
H(5B) .498 .557 .300 ?
H(5C) .494 .668 .249 ?
H(7A) .482 .674 -.019 ?
H(7B) .474 .798 .027 ?
H(7C) .636 .679 .027 ?
H(8) .169 .661 .018 ?
H(10A) -.124 .662 .081 ?
H(10B) -.134 .532 .043 ?
H(10C) -.153 .513 .106 ?
H(12A) .454 .088 -.020 ?
H(12B) .376 -.014 .025 ?
H(12C) .248 .118 .001 ?
H(13) .683 .073 .052 ?
H(15A) .906 .096 .134 ?
H(15B) .969 .208 .090 ?
H(15C) .935 .258 .150 ?
H(16) .394 .726 .152 ?
H(17) .4191 .001 .149 ?

loop_
_geom_angle_atom_site_label_1
_geom_angle_atom_site_label_2
_geom_angle_atom_site_label_3
_geom_angle
O(1) Fe O(2) 88.2(4)
O(1) Fe O(3) 176.6(4)
O(1) Fe O(4) 90.3(4)
O(1) Fe O(5) 87.4(3)
O(1) Fe O(6) 93.5(4)
O(2) Fe O(3) 90.1(4)
O(2) Fe O(4) 92.9(4)
O(2) Fe O(5) 175.6(4)
O(2) Fe O(6) 92.7(4)
O(3) Fe O(4) 86.9(4)
O(3) Fe O(5) 94.3(4)
O(3) Fe O(6) 89.5(4)
O(4) Fe O(5) 87.4(4)
O(4) Fe O(6) 173.4(4)
O(5) Fe O(6) 87.3(3)
Fe O(1) C(1) 126.9(8)
Fe O(2) C(4) 130.6(9)
Fe O(3) C(6) 129.8(11)
Fe O(4) C(9) 128.2(9)
Fe O(5) C(11) 128.1(8)
Fe O(6) C(14) 130.1(9)
Cl(1) C(16) C(17) 118.3(14)
Cl(2) C(17) C(16) 120.5(14)
O(1) C(1) C(2) 117.0(13)
O(1) C(1) C(3) 126.2(13)
C(2) C(1) C(3) 116.7(13)
C(1) C(3) C(4) 124.2(13)
O(2) C(4) C(3) 122.6(12)
O(2) C(4) C(5) 117.6(12)
C(3) C(4) C(5) 119.7(12)
O(3) C(6) C(7) 115.7(17)
O(3) C(6) C(8) 124.4(13)
C(7) C(6) C(8) 119.9(13)
C(6) C(8) C(9) 126.2(12)
O(4) C(9) C(8) 121.7(13)
O(4) C(9) C(10) 112.8(12)
C(8) C(9) C(10) 125.2(13)
O(5) C(11) C(12) 117.1(13)
O(5) C(11) C(13) 125.2(12)
C(12) C(11) C(13) 117.6(13)
C(11) C(13) C(14) 124.4(12)
O(6) C(14) C(13) 124.4(13)
O(6) C(14) C(15) 116.2(12)
C(13) C(14) C(15) 119.4(12)

loop_
_geom_bond_atom_site_label_1
_geom_bond_atom_site_label_2
_geom_bond_distance
Fe O(1) 1.999(9)
Fe O(2) 1.985(8)
Fe O(3) 1.971(9)
Fe O(4) 2.006(9)
Fe O(5) 2.020(8)
Fe O(6) 1.981(9)
O(1) C(1) 1.302(6)
O(2) C(4) 1.283(15)
O(3) C(6) 1.277(17)
O(4) C(9) 1.332(17)
O(5) C(11) 1.253(15)
O(6) C(14) 1.240(15)
C(16) C(17) 1.30(3)
Cl(1) C(16) 1.66(2)
Cl(2) C(17) 1.78(2)
C(1) C(2) 1.56(2)
C(1) C(3) 1.38(2)
C(3) C(4) 1.42(2)
C(4) C(5) 1.469(17)
C(6) C(7) 1.54(2)
C(6) C(8) 1.34(3)
C(8) C(9) 1.38(2)
C(9) C(10) 1.50(2)
C(11) C(12) 1.503(19)
C(11) C(13) 1.38(2)
C(13) C(14) 1.403(19)
C(14) C(15) 1.56(2)
